data_4029981
loop_
_publ_author_name
'Davies, Stephen G.'
'Foster, Emma M.'
'Lee, James A.'
'Roberts, Paul M.'
'Thomson, James E.'

_publ_section_title
;
 Stereospecific Cyclization Strategies for \a,\e-Dihydroxy-\b-amino
 Esters: Asymmetric Syntheses of Imino and Amino Sugars.
;
_journal_issue 20
_journal_name_full 'The Journal of organic chemistry'
_journal_page_first 9686
_journal_page_last 9698
_journal_paper_doi 10.1021/jo5018298
_journal_volume 79
_journal_year 2014
_chemical_absolute_configuration unk
_chemical_formula_moiety 'C28 H39 N1 O6'
_chemical_formula_sum 'C28 H39 N O6'
_chemical_formula_weight 485.62
_space_group_IT_number 19
_symmetry_cell_setting orthorhombic
_symmetry_space_group_name_Hall 'P 2ac 2ab'
_symmetry_space_group_name_H-M 'P 21 21 21'
_atom_sites_solution_hydrogens geom
_atom_sites_solution_primary direct
_cell_angle_alpha 90
_cell_angle_beta 90
_cell_angle_gamma 90
_cell_formula_units_Z 4
_cell_length_a 8.09580(10)
_cell_length_b 15.5197(3)
_cell_length_c 21.6546(3)
_cell_measurement_reflns_used 3403
_cell_measurement_temperature 150
_cell_measurement_theta_max 27
_cell_measurement_theta_min 5
_cell_volume 2720.78(7)
_computing_cell_refinement 'DENZO/SCALEPACK (Otwinowski & Minor, 1997)'
_computing_data_collection 'COLLECT (Nonius, 2001).'
_computing_data_reduction 'DENZO/SCALEPACK (Otwinowski & Minor, 1997)'
_computing_molecular_graphics 'CAMERON (Watkin et al., 1996)'
_computing_publication_material 'CRYSTALS (Betteridge et al., 2003)'
_computing_structure_refinement 'CRYSTALS (Betteridge et al., 2003)'
_computing_structure_solution 'SIR92 (Altomare et al., 1994)'
_diffrn_ambient_temperature 150
_diffrn_measured_fraction_theta_full 0.990
_diffrn_measured_fraction_theta_max 0.989
_diffrn_measurement_device Area
_diffrn_measurement_device_type 'Nonius KappaCCD'
_diffrn_measurement_method \w
_diffrn_radiation_monochromator graphite
_diffrn_radiation_type 'Mo K\a'
_diffrn_radiation_wavelength 0.71073
_diffrn_reflns_av_R_equivalents 0.026
_diffrn_reflns_limit_h_max 10
_diffrn_reflns_limit_h_min -10
_diffrn_reflns_limit_k_max 20
_diffrn_reflns_limit_k_min -20
_diffrn_reflns_limit_l_max 27
_diffrn_reflns_limit_l_min -27
_diffrn_reflns_number 6114
_diffrn_reflns_theta_full 26.955
_diffrn_reflns_theta_max 27.505
_diffrn_reflns_theta_min 5.124
_diffrn_standards_number 0
_exptl_absorpt_coefficient_mu 0.082
_exptl_absorpt_correction_T_max 0.98
_exptl_absorpt_correction_T_min 0.98
_exptl_absorpt_correction_type multi-scan
_exptl_absorpt_process_details 'DENZO/SCALEPACK (Otwinowski & Minor, 1997)'
_exptl_crystal_colour colourless
_exptl_crystal_density_diffrn 1.185
_exptl_crystal_density_method 'not measured'
_exptl_crystal_description block
_exptl_crystal_F_000 1048
_exptl_crystal_size_max 0.250
_exptl_crystal_size_mid 0.210
_exptl_crystal_size_min 0.210
_refine_diff_density_max 0.16
_refine_diff_density_min -0.18
_refine_ls_extinction_method None
_refine_ls_goodness_of_fit_ref 0.9869
_refine_ls_hydrogen_treatment none
_refine_ls_matrix_type full
_refine_ls_number_parameters 316
_refine_ls_number_reflns 2603
_refine_ls_number_restraints 0
_refine_ls_R_factor_all 0.0374
_refine_ls_R_factor_gt 0.0324
_refine_ls_shift/su_max 0.0005112
_refine_ls_shift/su_mean 0.0000670
_refine_ls_structure_factor_coef Fsqd
_refine_ls_weighting_details
;
 Method= Modified Sheldrick 
 w=1/[\s^2^(F^2^) + ( 0.05P)^2^ + 0.35P] 
 ,where P=(max(Fo^2^,0) + 2Fc^2^)/3 
;
_refine_ls_weighting_scheme calc
_refine_ls_wR_factor_all 0.0806
_refine_ls_wR_factor_gt 0.0784
_refine_ls_wR_factor_ref 0.0806
_reflns_limit_h_max 10
_reflns_limit_h_min 0
_reflns_limit_k_max 20
_reflns_limit_k_min 0
_reflns_limit_l_max 27
_reflns_limit_l_min 0
_reflns_number_gt 2357
_reflns_number_total 3499
_reflns_threshold_expression I>2.0\s(I)
_oxford_diffrn_Wilson_B_factor 2.81
_oxford_diffrn_Wilson_scale 3.33
_oxford_refine_ls_r_factor_ref 0.0374
_oxford_refine_ls_scale 0.5524(12)
_oxford_reflns_number_all 2603
_oxford_reflns_threshold_expression_ref I>-3.0\s(I)
_cod_data_source_file jo5018298_si_002.cif
_cod_data_source_block 39
_cod_depositor_comments
;
The following automatic conversions were performed:

'_symmetry_cell_setting' value 'Orthorhombic' changed to
'orthorhombic' according to
/home/saulius/struct/COD-crude-data--automatic-downloads/rss-feeds/ACS/lib/dictionaries/cif_core.dic
dictionary named 'cif_core.dic' version 2.4.2 from 2011-04-26.

Automatic conversion script
Id: cif_fix_values 2281 2013-09-26 08:29:07Z andrius 

 Adding full bibliography for 4029980--4029983.cif.
;
_cod_original_formula_sum 'C28 H39 N1 O6'
_cod_database_code 4029981

loop_
_symmetry_equiv_pos_as_xyz
x,y,z
x+1/2,-y+1/2,-z
-x,y+1/2,-z+1/2
-x+1/2,-y,z+1/2

loop_
_atom_site_label
_atom_site_type_symbol
_atom_site_fract_x
_atom_site_fract_y
_atom_site_fract_z
_atom_site_U_iso_or_equiv
_atom_site_occupancy
_atom_site_adp_type
_atom_site_refinement_flags_posn
O1 O 0.60102(16) 0.60324(8) 0.71012(6) 0.0287 1.0000 Uani .
C2 C 0.4328(2) 0.57693(12) 0.70973(8) 0.0234 1.0000 Uani .
C3 C 0.3692(2) 0.57661(12) 0.77599(9) 0.0244 1.0000 Uani .
O4 O 0.45965(17) 0.57500(10) 0.82024(6) 0.0328 1.0000 Uani .
O5 O 0.20528(15) 0.57380(9) 0.77688(6) 0.0271 1.0000 Uani .
C6 C 0.1109(3) 0.56388(14) 0.83558(9) 0.0300 1.0000 Uani .
C7 C 0.1490(3) 0.47710(15) 0.86368(10) 0.0419 1.0000 Uani .
C8 C 0.1487(3) 0.63745(16) 0.87949(11) 0.0458 1.0000 Uani .
C9 C -0.0654(3) 0.56911(17) 0.81175(11) 0.0418 1.0000 Uani .
C10 C 0.4045(2) 0.48668(12) 0.67976(8) 0.0222 1.0000 Uani .
N11 N 0.4485(2) 0.47823(11) 0.61465(7) 0.0273 1.0000 Uani .
C12 C 0.6070(3) 0.51411(14) 0.59443(9) 0.0340 1.0000 Uani .
C13 C 0.6846(3) 0.46504(14) 0.54147(9) 0.0326 1.0000 Uani .
C14 C 0.6900(4) 0.37581(16) 0.54116(12) 0.0541 1.0000 Uani .
C15 C 0.7729(4) 0.33120(17) 0.49516(12) 0.0584 1.0000 Uani .
C16 C 0.8526(3) 0.37501(16) 0.44879(10) 0.0422 1.0000 Uani .
C17 C 0.8494(3) 0.46294(16) 0.44863(10) 0.0409 1.0000 Uani .
C18 C 0.7658(3) 0.50787(15) 0.49461(9) 0.0355 1.0000 Uani .
C19 C 0.3119(3) 0.48782(13) 0.56936(9) 0.0340 1.0000 Uani .
C20 C 0.2158(3) 0.57196(13) 0.57295(9) 0.0328 1.0000 Uani .
C21 C 0.0818(3) 0.58328(17) 0.61176(10) 0.0422 1.0000 Uani .
C22 C -0.0036(3) 0.66080(19) 0.61325(13) 0.0563 1.0000 Uani .
C23 C 0.0407(4) 0.72710(18) 0.57576(14) 0.0622 1.0000 Uani .
C24 C 0.1716(5) 0.71693(18) 0.53632(15) 0.0711 1.0000 Uani .
C25 C 0.2589(4) 0.64029(16) 0.53544(12) 0.0542 1.0000 Uani .
C26 C 0.1990(4) 0.40954(15) 0.57114(12) 0.0524 1.0000 Uani .
C27 C 0.4753(2) 0.41572(12) 0.72067(9) 0.0238 1.0000 Uani .
O28 O 0.64983(16) 0.42626(8) 0.72975(6) 0.0299 1.0000 Uani .
C29 C 0.7080(3) 0.34469(13) 0.75190(11) 0.0384 1.0000 Uani .
O30 O 0.60466(17) 0.28169(9) 0.72248(8) 0.0373 1.0000 Uani .
C31 C 0.4634(2) 0.32404(12) 0.69614(9) 0.0250 1.0000 Uani .
C32 C 0.3079(3) 0.27565(14) 0.71217(10) 0.0330 1.0000 Uani .
O33 O 0.2778(2) 0.27138(10) 0.77656(7) 0.0428 1.0000 Uani .
C34 C 0.8826(3) 0.33317(17) 0.73041(15) 0.0564 1.0000 Uani .
C35 C 0.6880(4) 0.33832(16) 0.82124(12) 0.0539 1.0000 Uani .
H21 H 0.3699 0.6197 0.6846 0.0279 1.0000 Uiso R
H73 H 0.0653 0.4651 0.8955 0.0631 1.0000 Uiso R
H71 H 0.2585 0.4760 0.8828 0.0634 1.0000 Uiso R
H72 H 0.1421 0.4331 0.8332 0.0629 1.0000 Uiso R
H81 H 0.0678 0.6348 0.9120 0.0691 1.0000 Uiso R
H83 H 0.2595 0.6304 0.8977 0.0693 1.0000 Uiso R
H82 H 0.1409 0.6924 0.8582 0.0706 1.0000 Uiso R
H92 H -0.1450 0.5653 0.8450 0.0612 1.0000 Uiso R
H91 H -0.0805 0.6234 0.7888 0.0630 1.0000 Uiso R
H93 H -0.0840 0.5208 0.7831 0.0615 1.0000 Uiso R
H101 H 0.2843 0.4809 0.6809 0.0253 1.0000 Uiso R
H121 H 0.6838 0.5088 0.6307 0.0397 1.0000 Uiso R
H122 H 0.5913 0.5762 0.5818 0.0407 1.0000 Uiso R
H141 H 0.6419 0.3453 0.5736 0.0656 1.0000 Uiso R
H151 H 0.7711 0.2704 0.4950 0.0705 1.0000 Uiso R
H161 H 0.9084 0.3440 0.4170 0.0523 1.0000 Uiso R
H171 H 0.9008 0.4937 0.4169 0.0506 1.0000 Uiso R
H181 H 0.7684 0.5670 0.4941 0.0444 1.0000 Uiso R
H191 H 0.3640 0.4869 0.5293 0.0398 1.0000 Uiso R
H211 H 0.0504 0.5375 0.6370 0.0525 1.0000 Uiso R
H221 H -0.0929 0.6679 0.6389 0.0691 1.0000 Uiso R
H231 H -0.0157 0.7801 0.5767 0.0746 1.0000 Uiso R
H241 H 0.2020 0.7612 0.5092 0.0846 1.0000 Uiso R
H251 H 0.3505 0.6343 0.5103 0.0650 1.0000 Uiso R
H263 H 0.1204 0.4134 0.5363 0.0775 1.0000 Uiso R
H261 H 0.1384 0.4087 0.6100 0.0773 1.0000 Uiso R
H262 H 0.2638 0.3578 0.5674 0.0777 1.0000 Uiso R
H271 H 0.4168 0.4173 0.7598 0.0281 1.0000 Uiso R
H311 H 0.4731 0.3251 0.6509 0.0289 1.0000 Uiso R
H322 H 0.2135 0.3060 0.6929 0.0406 1.0000 Uiso R
H321 H 0.3155 0.2158 0.6964 0.0403 1.0000 Uiso R
H341 H 0.9198 0.2754 0.7425 0.0854 1.0000 Uiso R
H342 H 0.9511 0.3738 0.7508 0.0852 1.0000 Uiso R
H343 H 0.8874 0.3411 0.6854 0.0857 1.0000 Uiso R
H351 H 0.7235 0.2827 0.8346 0.0802 1.0000 Uiso R
H352 H 0.7563 0.3811 0.8413 0.0801 1.0000 Uiso R
H353 H 0.5741 0.3467 0.8348 0.0815 1.0000 Uiso R
H11 H 0.6368 0.5698 0.7381 0.0484 1.0000 Uiso R
H331 H 0.3296 0.2250 0.7853 0.0677 1.0000 Uiso R

loop_
_atom_site_aniso_label
_atom_site_aniso_U_11
_atom_site_aniso_U_22
_atom_site_aniso_U_33
_atom_site_aniso_U_23
_atom_site_aniso_U_13
_atom_site_aniso_U_12
O1 0.0259(7) 0.0248(7) 0.0355(7) -0.0058(6) 0.0030(6) -0.0057(6)
C2 0.0215(9) 0.0231(9) 0.0257(9) -0.0004(8) -0.0006(8) -0.0001(8)
C3 0.0243(10) 0.0219(9) 0.0270(10) -0.0033(9) -0.0008(9) 0.0009(8)
O4 0.0312(7) 0.0408(9) 0.0265(7) -0.0031(7) -0.0061(6) 0.0035(7)
O5 0.0236(7) 0.0332(7) 0.0245(7) -0.0006(6) 0.0015(6) 0.0016(6)
C6 0.0294(10) 0.0345(11) 0.0261(10) -0.0022(9) 0.0089(9) 0.0008(9)
C7 0.0462(14) 0.0418(13) 0.0377(11) 0.0089(10) 0.0059(11) -0.0025(11)
C8 0.0548(15) 0.0481(14) 0.0344(12) -0.0112(11) 0.0109(11) -0.0013(13)
C9 0.0290(11) 0.0465(14) 0.0499(13) -0.0011(12) 0.0090(10) 0.0047(11)
C10 0.0204(9) 0.0236(10) 0.0228(9) -0.0015(8) 0.0013(8) 0.0001(8)
N11 0.0312(9) 0.0285(9) 0.0220(8) -0.0022(7) 0.0009(7) 0.0005(8)
C12 0.0420(12) 0.0298(11) 0.0303(10) -0.0036(9) 0.0119(10) -0.0056(10)
C13 0.0395(12) 0.0329(11) 0.0255(10) -0.0028(9) 0.0061(9) -0.0025(10)
C14 0.0795(19) 0.0395(13) 0.0432(13) -0.0065(11) 0.0328(14) -0.0071(13)
C15 0.084(2) 0.0375(14) 0.0538(15) -0.0122(11) 0.0275(15) -0.0034(14)
C16 0.0406(13) 0.0581(16) 0.0279(11) -0.0118(11) 0.0047(10) 0.0039(12)
C17 0.0382(12) 0.0581(15) 0.0264(11) 0.0044(10) 0.0070(10) 0.0029(11)
C18 0.0384(12) 0.0374(12) 0.0308(10) 0.0030(9) 0.0072(10) -0.0004(10)
C19 0.0453(13) 0.0315(11) 0.0252(10) -0.0034(9) -0.0071(9) 0.0023(10)
C20 0.0420(12) 0.0309(11) 0.0254(10) -0.0024(9) -0.0087(9) 0.0000(10)
C21 0.0330(12) 0.0512(14) 0.0425(12) 0.0070(11) -0.0063(10) 0.0058(11)
C22 0.0410(14) 0.0721(19) 0.0557(15) -0.0148(14) -0.0165(12) 0.0182(14)
C23 0.076(2) 0.0435(15) 0.0672(18) -0.0132(14) -0.0314(17) 0.0205(15)
C24 0.105(3) 0.0366(15) 0.0711(19) 0.0144(13) -0.0039(19) 0.0093(17)
C25 0.0765(19) 0.0407(14) 0.0453(14) 0.0103(11) 0.0086(13) 0.0083(14)
C26 0.0654(17) 0.0330(12) 0.0588(15) -0.0062(11) -0.0363(14) -0.0020(12)
C27 0.0197(9) 0.0255(9) 0.0260(9) -0.0007(8) 0.0010(8) 0.0017(8)
O28 0.0214(7) 0.0243(7) 0.0440(8) -0.0024(6) -0.0055(6) 0.0003(6)
C29 0.0292(11) 0.0265(11) 0.0596(14) -0.0042(10) -0.0109(11) 0.0069(9)
O30 0.0246(7) 0.0245(7) 0.0626(10) -0.0035(7) -0.0087(7) 0.0047(6)
C31 0.0245(10) 0.0208(9) 0.0296(10) 0.0002(8) -0.0005(8) 0.0005(8)
C32 0.0277(10) 0.0263(10) 0.0449(12) 0.0078(9) -0.0003(10) -0.0009(8)
O33 0.0427(9) 0.0330(8) 0.0528(9) 0.0142(7) 0.0180(8) 0.0087(7)
C34 0.0261(12) 0.0430(14) 0.100(2) -0.0193(14) -0.0120(14) 0.0068(11)
C35 0.0674(18) 0.0423(14) 0.0520(14) 0.0062(11) -0.0212(14) 0.0114(13)

loop_
_atom_type_symbol
_atom_type_scat_dispersion_real
_atom_type_scat_dispersion_imag
_atom_type_scat_Cromer_Mann_a1
_atom_type_scat_Cromer_Mann_b1
_atom_type_scat_Cromer_Mann_a2
_atom_type_scat_Cromer_Mann_b2
_atom_type_scat_Cromer_Mann_a3
_atom_type_scat_Cromer_Mann_b3
_atom_type_scat_Cromer_Mann_a4
_atom_type_scat_Cromer_Mann_b4
_atom_type_scat_Cromer_Mann_c
_atom_type_scat_source
C 0.0033 0.0016 2.3100 20.8439 1.0200 10.2075 1.5886 0.5687 0.8650 51.6512 0.2156 'International Tables Vol C 4.2.6.8 and 6.1.1.4'
H 0.0000 0.0000 0.4930 10.5109 0.3229 26.1257 0.1402 3.1424 0.0408 57.7998 0.0030 'International Tables Vol C 4.2.6.8 and 6.1.1.4'
N 0.0061 0.0033 12.2126 0.0057 3.1322 9.8933 2.0125 28.9975 1.1663 0.5826 -11.5290 'International Tables Vol C 4.2.6.8 and 6.1.1.4'
O 0.0106 0.0060 3.0485 13.2771 2.2868 5.7011 1.5463 0.3239 0.8670 32.9089 0.2508 'International Tables Vol C 4.2.6.8 and 6.1.1.4'

loop_
_geom_angle_atom_site_label_1
_geom_angle_atom_site_label_2
_geom_angle_atom_site_label_3
_geom_angle
_geom_angle_publ_flag
C2 O1 H11 98.9 no
O1 C2 C3 108.59(14) yes
O1 C2 C10 113.61(15) yes
C3 C2 C10 109.82(15) yes
O1 C2 H21 107.5 no
C3 C2 H21 110.0 no
C10 C2 H21 107.2 no
C2 C3 O4 122.88(17) yes
C2 C3 O5 110.56(16) yes
O4 C3 O5 126.47(18) yes
C3 O5 C6 121.85(15) yes
O5 C6 C7 109.36(16) yes
O5 C6 C8 110.70(16) yes
C7 C6 C8 112.19(18) yes
O5 C6 C9 100.74(15) yes
C7 C6 C9 112.08(19) yes
C8 C6 C9 111.19(19) yes
C6 C7 H73 108.1 no
C6 C7 H71 111.7 no
H73 C7 H71 108.9 no
C6 C7 H72 110.4 no
H73 C7 H72 108.0 no
H71 C7 H72 109.6 no
C6 C8 H81 106.8 no
C6 C8 H83 110.5 no
H81 C8 H83 108.8 no
C6 C8 H82 110.5 no
H81 C8 H82 110.0 no
H83 C8 H82 110.2 no
C6 C9 H92 111.7 no
C6 C9 H91 109.4 no
H92 C9 H91 110.2 no
C6 C9 H93 108.4 no
H92 C9 H93 108.7 no
H91 C9 H93 108.3 no
C2 C10 N11 116.52(15) yes
C2 C10 C27 110.59(14) yes
N11 C10 C27 113.87(15) yes
C2 C10 H101 102.5 no
N11 C10 H101 105.0 no
C27 C10 H101 107.0 no
C10 N11 C12 117.88(15) yes
C10 N11 C19 116.57(16) yes
C12 N11 C19 114.61(15) yes
N11 C12 C13 113.50(17) yes
N11 C12 H121 106.1 no
C13 C12 H121 107.1 no
N11 C12 H122 109.5 no
C13 C12 H122 109.2 no
H121 C12 H122 111.6 no
C12 C13 C14 121.3(2) yes
C12 C13 C18 120.85(19) yes
C14 C13 C18 117.6(2) yes
C13 C14 C15 121.2(2) yes
C13 C14 H141 119.4 no
C15 C14 H141 119.4 no
C14 C15 C16 120.4(2) yes
C14 C15 H151 119.6 no
C16 C15 H151 120.0 no
C15 C16 C17 119.2(2) yes
C15 C16 H161 120.1 no
C17 C16 H161 120.7 no
C16 C17 C18 120.6(2) yes
C16 C17 H171 120.3 no
C18 C17 H171 119.1 no
C17 C18 C13 121.1(2) yes
C17 C18 H181 118.8 no
C13 C18 H181 120.1 no
N11 C19 C20 115.64(16) yes
N11 C19 C26 110.53(17) yes
C20 C19 C26 112.13(19) yes
N11 C19 H191 105.5 no
C20 C19 H191 106.4 no
C26 C19 H191 105.9 no
C19 C20 C21 122.7(2) yes
C19 C20 C25 120.0(2) yes
C21 C20 C25 117.3(2) yes
C20 C21 C22 121.0(2) yes
C20 C21 H211 118.3 no
C22 C21 H211 120.7 no
C21 C22 C23 120.7(3) yes
C21 C22 H221 120.7 no
C23 C22 H221 118.6 no
C22 C23 C24 119.3(3) yes
C22 C23 H231 121.4 no
C24 C23 H231 119.3 no
C23 C24 C25 120.2(3) yes
C23 C24 H241 120.6 no
C25 C24 H241 119.2 no
C24 C25 C20 121.6(3) yes
C24 C25 H251 120.2 no
C20 C25 H251 118.2 no
C19 C26 H263 108.6 no
C19 C26 H261 109.6 no
H263 C26 H261 109.7 no
C19 C26 H262 109.6 no
H263 C26 H262 109.7 no
H261 C26 H262 109.7 no
C10 C27 O28 111.52(15) yes
C10 C27 C31 116.66(15) yes
O28 C27 C31 102.49(14) yes
C10 C27 H271 107.8 no
O28 C27 H271 110.9 no
C31 C27 H271 107.3 no
C27 O28 C29 105.57(15) yes
O28 C29 O30 105.18(16) yes
O28 C29 C34 108.1(2) yes
O30 C29 C34 109.30(18) yes
O28 C29 C35 110.77(18) yes
O30 C29 C35 109.5(2) yes
C34 C29 C35 113.6(2) yes
C29 O30 C31 109.16(14) yes
C27 C31 O30 103.82(15) yes
C27 C31 C32 116.00(17) yes
O30 C31 C32 110.21(15) yes
C27 C31 H311 109.1 no
O30 C31 H311 109.9 no
C32 C31 H311 107.8 no
C31 C32 O33 113.20(17) yes
C31 C32 H322 108.1 no
O33 C32 H322 107.7 no
C31 C32 H321 109.6 no
O33 C32 H321 107.8 no
H322 C32 H321 110.4 no
C32 O33 H331 99.9 no
C29 C34 H341 108.4 no
C29 C34 H342 109.1 no
H341 C34 H342 107.7 no
C29 C34 H343 109.3 no
H341 C34 H343 111.4 no
H342 C34 H343 110.9 no
C29 C35 H351 109.1 no
C29 C35 H352 109.9 no
H351 C35 H352 108.2 no
C29 C35 H353 112.9 no
H351 C35 H353 108.3 no
H352 C35 H353 108.3 no

loop_
_geom_bond_atom_site_label_1
_geom_bond_atom_site_label_2
_geom_bond_distance
_geom_bond_publ_flag
O1 C2 1.422(2) yes
O1 H11 0.848 no
C2 C3 1.524(3) yes
C2 C10 1.561(3) yes
C2 H21 0.998 no
C3 O4 1.206(2) yes
C3 O5 1.328(2) yes
O5 C6 1.491(2) yes
C6 C7 1.510(3) yes
C6 C8 1.517(3) yes
C6 C9 1.520(3) yes
C7 H73 0.984 no
C7 H71 0.979 no
C7 H72 0.951 no
C8 H81 0.963 no
C8 H83 0.986 no
C8 H82 0.972 no
C9 H92 0.968 no
C9 H91 0.986 no
C9 H93 0.984 no
C10 N11 1.460(2) yes
C10 C27 1.525(3) yes
C10 H101 0.978 no
N11 C12 1.466(3) yes
N11 C19 1.485(3) yes
C12 C13 1.513(3) yes
C12 H121 1.005 no
C12 H122 1.009 no
C13 C14 1.386(3) yes
C13 C18 1.380(3) yes
C14 C15 1.387(3) yes
C14 H141 0.933 no
C15 C16 1.373(4) yes
C15 H151 0.943 no
C16 C17 1.365(3) yes
C16 H161 0.953 no
C17 C18 1.391(3) yes
C17 H171 0.935 no
C18 H181 0.918 no
C19 C20 1.522(3) yes
C19 C26 1.521(3) yes
C19 H191 0.964 no
C20 C21 1.383(3) yes
C20 C25 1.380(3) yes
C21 C22 1.388(4) yes
C21 H211 0.932 no
C22 C23 1.359(4) yes
C22 H221 0.919 no
C23 C24 1.370(5) yes
C23 H231 0.941 no
C24 C25 1.384(4) yes
C24 H241 0.937 no
C25 H251 0.925 no
C26 H263 0.989 no
C26 H261 0.974 no
C26 H262 0.962 no
C27 O28 1.436(2) yes
C27 C31 1.522(3) yes
C27 H271 0.972 no
O28 C29 1.433(3) yes
C29 O30 1.436(3) yes
C29 C34 1.499(3) yes
C29 C35 1.514(4) yes
O30 C31 1.437(2) yes
C31 C32 1.506(3) yes
C31 H311 0.984 no
C32 O33 1.417(3) yes
C32 H322 0.990 no
C32 H321 0.992 no
O33 H331 0.855 no
C34 H341 0.981 no
C34 H342 0.949 no
C34 H343 0.983 no
C35 H351 0.954 no
C35 H352 0.967 no
C35 H353 0.977 no

loop_
_geom_hbond_atom_site_label_D
_geom_hbond_atom_site_label_H
_geom_hbond_atom_site_label_A
_geom_hbond_site_symmetry_A
_geom_hbond_angle_DHA
_geom_hbond_distance_DH
_geom_hbond_distance_HA
_geom_hbond_distance_DA
_geom_hbond_publ_flag
C12 H121 O28 . 130 1.01 2.51 3.251(3) yes
O1 H11 O28 . 125 0.85 2.24 2.807(3) yes
O33 H331 O1 3_646 163 0.85 1.97 2.803(3) yes
